data_4034045
loop_
_publ_author_name
'Geiger, Thomas'
'Haupt, Anne'
'Maichle-M\"ossmer, C\"acilia'
'Schrenk, Claudio'
'Schnepf, Andreas'
'Bettinger, Holger F.'

_publ_section_title
;
 Synthesis and Photodimerization of 2- and 2,3-Disubstituted Anthracenes:
 Influence of Steric Interactions and London Dispersion on
 Diastereoselectivity.
;
_journal_issue 16
_journal_name_full 'The Journal of organic chemistry'
_journal_page_first 10120
_journal_page_last 10135
_journal_paper_doi 10.1021/acs.joc.9b01317
_journal_volume 84
_journal_year 2019
_chemical_formula_sum 'C38 H44 O2'
_chemical_formula_weight 532.73
_space_group_crystal_system monoclinic
_space_group_IT_number 14
_space_group_name_Hall '-P 2yn'
_space_group_name_H-M_alt 'P 1 21/n 1'
_atom_sites_solution_hydrogens geom
_audit_creation_method SHELXL-2014/7
_cell_angle_alpha 90
_cell_angle_beta 103.004(2)
_cell_angle_gamma 90
_cell_formula_units_Z 4
_cell_length_a 12.2567(12)
_cell_length_b 17.8763(18)
_cell_length_c 13.3141(13)
_cell_measurement_reflns_used 1020
_cell_measurement_temperature 100(2)
_cell_measurement_theta_max 30.13
_cell_measurement_theta_min 2.048
_cell_volume 2842.4(5)
_computing_cell_refinement 'SAINT V8.38A (Bruker AXS Inc., 2017)'
_computing_data_collection 'APEX3 v2017.3-0 (Bruker AXS)'
_computing_data_reduction 'SAINT V8.38A (Bruker AXS Inc., 2017)'
_computing_molecular_graphics 'POV-Ray v. 3.6/ORTEP3'
_computing_publication_material 'SHELXL-2014/7 (Sheldrick, 2014)'
_computing_structure_refinement 'SHELXL-2014/7 (Sheldrick, 2014)'
_computing_structure_solution 'XT, VERSION 2014/5,SHELXS-13 (Sheldrick 2008)'
_diffrn_ambient_temperature 100(2)
_diffrn_measured_fraction_theta_full 0.999
_diffrn_measured_fraction_theta_max 0.999
_diffrn_measurement_device_type 'Bruker APEX II DUO'
_diffrn_measurement_method 'omega scans'
_diffrn_radiation_type MoK\a
_diffrn_radiation_wavelength 0.71073
_diffrn_reflns_av_R_equivalents 0.0672
_diffrn_reflns_av_unetI/netI 0.0370
_diffrn_reflns_Laue_measured_fraction_full 0.999
_diffrn_reflns_Laue_measured_fraction_max 0.999
_diffrn_reflns_limit_h_max 14
_diffrn_reflns_limit_h_min -14
_diffrn_reflns_limit_k_max 21
_diffrn_reflns_limit_k_min -21
_diffrn_reflns_limit_l_max 16
_diffrn_reflns_limit_l_min -16
_diffrn_reflns_number 45736
_diffrn_reflns_point_group_measured_fraction_full 0.999
_diffrn_reflns_point_group_measured_fraction_max 0.999
_diffrn_reflns_theta_full 25.242
_diffrn_reflns_theta_max 25.682
_diffrn_reflns_theta_min 2.051
_diffrn_source 'ImuS-focus sealed tube'
_exptl_absorpt_coefficient_mu 0.075
_exptl_absorpt_correction_T_max 0.7458
_exptl_absorpt_correction_T_min 0.6653
_exptl_absorpt_correction_type multi-scan
_exptl_absorpt_process_details sadabs
_exptl_crystal_colour colourless
_exptl_crystal_density_diffrn 1.245
_exptl_crystal_description plate
_exptl_crystal_F_000 1152
_exptl_crystal_size_max 0.362
_exptl_crystal_size_mid 0.129
_exptl_crystal_size_min 0.078
_refine_diff_density_max 0.221
_refine_diff_density_min -0.223
_refine_diff_density_rms 0.044
_refine_ls_extinction_method none
_refine_ls_goodness_of_fit_ref 1.025
_refine_ls_hydrogen_treatment constr
_refine_ls_matrix_type full
_refine_ls_number_parameters 361
_refine_ls_number_reflns 5393
_refine_ls_number_restraints 0
_refine_ls_restrained_S_all 1.025
_refine_ls_R_factor_all 0.0602
_refine_ls_R_factor_gt 0.0430
_refine_ls_shift/su_max 0.000
_refine_ls_shift/su_mean 0.000
_refine_ls_structure_factor_coef Fsqd
_refine_ls_weighting_details 'w=1/[\s^2^(Fo^2^)+(0.0505P)^2^+1.2157P] where P=(Fo^2^+2Fc^2^)/3'
_refine_ls_weighting_scheme calc
_refine_ls_wR_factor_gt 0.1045
_refine_ls_wR_factor_ref 0.1183
_reflns_Friedel_coverage 0.000
_reflns_number_gt 4166
_reflns_number_total 5393
_reflns_threshold_expression 'I > 2\s(I)'
_cod_data_source_file jo9b01317_si_003.cif
_cod_data_source_block 31d_mo_TG220_0m
_cod_original_sg_symbol_H-M 'P 21/n'
_cod_database_code 4034045
_shelx_shelxl_version_number 2014/7
_shelx_space_group_comment
;
The symmetry employed for this shelxl refinement is uniquely defined
by the following loop, which should always be used as a source of
symmetry information in preference to the above space-group names.
They are only intended as comments.
;
_shelx_estimated_absorpt_t_min 0.974
_shelx_estimated_absorpt_t_max 0.994

loop_
_space_group_symop_operation_xyz
'x, y, z'
'-x+1/2, y+1/2, -z+1/2'
'-x, -y, -z'
'x-1/2, -y-1/2, z-1/2'

loop_
_atom_site_label
_atom_site_type_symbol
_atom_site_fract_x
_atom_site_fract_y
_atom_site_fract_z
_atom_site_U_iso_or_equiv
_atom_site_adp_type
_atom_site_occupancy
_atom_site_site_symmetry_order
_atom_site_calc_flag
_atom_site_refinement_flags_posn
_atom_site_refinement_flags_adp
C1 C 0.38565(13) 0.48054(8) 0.58874(12) 0.0214(3) Uani 1 1 d . .
C2 C 0.38387(12) 0.41989(8) 0.52338(12) 0.0213(3) Uani 1 1 d . .
H2 H 0.4499 0.3909 0.5290 0.026 Uiso 1 1 calc R U
C3 C 0.28849(12) 0.40031(8) 0.44988(11) 0.0189(3) Uani 1 1 d . .
C4 C 0.29138(13) 0.33398(8) 0.38405(12) 0.0207(3) Uani 1 1 d . .
C5 C 0.19243(12) 0.31992(8) 0.29863(11) 0.0194(3) Uani 1 1 d . .
C6 C 0.19739(14) 0.26352(9) 0.22711(12) 0.0244(3) Uani 1 1 d . .
H6 H 0.2641 0.2352 0.2329 0.029 Uiso 1 1 calc R U
C7 C 0.10589(14) 0.24878(9) 0.14811(12) 0.0260(4) Uani 1 1 d . .
H7 H 0.1102 0.2109 0.0992 0.031 Uiso 1 1 calc R U
C8 C 0.00737(13) 0.28930(9) 0.13993(12) 0.0251(4) Uani 1 1 d . .
H8 H -0.0562 0.2782 0.0866 0.030 Uiso 1 1 calc R U
C9 C 0.00210(13) 0.34609(8) 0.20992(12) 0.0219(3) Uani 1 1 d . .
H9 H -0.0650 0.3741 0.2037 0.026 Uiso 1 1 calc R U
C10 C 0.09452(12) 0.36233(8) 0.28920(11) 0.0196(3) Uani 1 1 d . .
C11 C 0.08815(12) 0.42527(8) 0.36126(11) 0.0193(3) Uani 1 1 d . .
C12 C 0.19126(12) 0.44363(8) 0.44041(11) 0.0180(3) Uani 1 1 d . .
C13 C 0.19164(13) 0.50357(8) 0.50730(11) 0.0204(3) Uani 1 1 d . .
H13 H 0.1253 0.5323 0.5018 0.024 Uiso 1 1 calc R U
C14 C 0.28681(13) 0.52258(8) 0.58224(11) 0.0211(3) Uani 1 1 d . .
C15 C 0.49387(13) 0.49695(9) 0.66630(12) 0.0247(4) Uani 1 1 d . .
H15A H 0.4911 0.5484 0.6930 0.030 Uiso 1 1 calc R U
H15B H 0.5571 0.4943 0.6314 0.030 Uiso 1 1 calc R U
C16 C 0.51457(12) 0.44191(8) 0.75670(12) 0.0211(3) Uani 1 1 d . .
H16A H 0.5172 0.3907 0.7292 0.025 Uiso 1 1 calc R U
H16B H 0.4501 0.4443 0.7900 0.025 Uiso 1 1 calc R U
C17 C 0.62229(12) 0.45554(8) 0.83915(11) 0.0181(3) Uani 1 1 d . .
C18 C 0.72575(12) 0.46293(9) 0.79174(12) 0.0214(3) Uani 1 1 d . .
H18A H 0.7336 0.4171 0.7522 0.026 Uiso 1 1 calc R U
H18B H 0.7153 0.5058 0.7435 0.026 Uiso 1 1 calc R U
C19 C 0.83245(12) 0.47466(9) 0.87628(12) 0.0233(3) Uani 1 1 d . .
H19 H 0.8985 0.4795 0.8443 0.028 Uiso 1 1 calc R U
C20 C 0.82041(13) 0.54562(9) 0.93714(12) 0.0249(4) Uani 1 1 d . .
H20A H 0.8105 0.5894 0.8905 0.030 Uiso 1 1 calc R U
H20B H 0.8892 0.5534 0.9916 0.030 Uiso 1 1 calc R U
C21 C 0.71922(13) 0.53853(9) 0.98627(12) 0.0224(3) Uani 1 1 d . .
H21 H 0.7115 0.5851 1.0256 0.027 Uiso 1 1 calc R U
C22 C 0.61335(12) 0.52717(8) 0.90071(11) 0.0201(3) Uani 1 1 d . .
H22A H 0.6028 0.5708 0.8537 0.024 Uiso 1 1 calc R U
H22B H 0.5473 0.5237 0.9317 0.024 Uiso 1 1 calc R U
C23 C 0.64123(13) 0.38909(8) 0.91458(12) 0.0210(3) Uani 1 1 d . .
H23A H 0.5759 0.3840 0.9463 0.025 Uiso 1 1 calc R U
H23B H 0.6479 0.3424 0.8763 0.025 Uiso 1 1 calc R U
C24 C 0.74764(12) 0.40014(9) 0.99939(12) 0.0224(3) Uani 1 1 d . .
H24 H 0.7584 0.3562 1.0471 0.027 Uiso 1 1 calc R U
C25 C 0.73586(13) 0.47119(9) 1.05953(12) 0.0227(3) Uani 1 1 d . .
H25A H 0.8039 0.4786 1.1149 0.027 Uiso 1 1 calc R U
H25B H 0.6709 0.4665 1.0919 0.027 Uiso 1 1 calc R U
C26 C 0.84887(13) 0.40738(9) 0.94980(12) 0.0253(4) Uani 1 1 d . .
H26A H 0.9180 0.4142 1.0041 0.030 Uiso 1 1 calc R U
H26B H 0.8570 0.3611 0.9112 0.030 Uiso 1 1 calc R U
C27 C 0.28289(14) 0.58763(9) 0.65372(12) 0.0250(4) Uani 1 1 d . .
H27A H 0.3291 0.5758 0.7230 0.030 Uiso 1 1 calc R U
H27B H 0.2048 0.5951 0.6604 0.030 Uiso 1 1 calc R U
C28 C 0.32608(13) 0.66038(8) 0.61440(12) 0.0225(3) Uani 1 1 d . .
H28A H 0.3946 0.6485 0.5899 0.027 Uiso 1 1 calc R U
H28B H 0.2691 0.6782 0.5542 0.027 Uiso 1 1 calc R U
C29 C 0.35335(13) 0.72490(8) 0.69250(12) 0.0209(3) Uani 1 1 d . .
C30 C 0.45693(13) 0.70639(8) 0.77844(12) 0.0230(3) Uani 1 1 d . .
H30A H 0.4413 0.6616 0.8167 0.028 Uiso 1 1 calc R U
H30B H 0.5211 0.6948 0.7473 0.028 Uiso 1 1 calc R U
C31 C 0.48728(14) 0.77258(9) 0.85344(12) 0.0261(4) Uani 1 1 d . .
H31 H 0.5548 0.7597 0.9083 0.031 Uiso 1 1 calc R U
C32 C 0.51159(14) 0.84196(9) 0.79399(13) 0.0276(4) Uani 1 1 d . .
H32A H 0.5310 0.8847 0.8419 0.033 Uiso 1 1 calc R U
H32B H 0.5761 0.8320 0.7627 0.033 Uiso 1 1 calc R U
C33 C 0.40897(14) 0.86127(9) 0.70997(12) 0.0250(4) Uani 1 1 d . .
H33 H 0.4252 0.9063 0.6713 0.030 Uiso 1 1 calc R U
C34 C 0.38000(13) 0.79509(8) 0.63563(12) 0.0228(3) Uani 1 1 d . .
H34A H 0.4439 0.7846 0.6037 0.027 Uiso 1 1 calc R U
H34B H 0.3145 0.8081 0.5800 0.027 Uiso 1 1 calc R U
C35 C 0.25543(13) 0.74249(9) 0.74318(12) 0.0243(4) Uani 1 1 d . .
H35A H 0.1880 0.7546 0.6892 0.029 Uiso 1 1 calc R U
H35B H 0.2385 0.6979 0.7811 0.029 Uiso 1 1 calc R U
C36 C 0.28420(14) 0.80864(9) 0.81781(12) 0.0269(4) Uani 1 1 d . .
H36 H 0.2195 0.8193 0.8498 0.032 Uiso 1 1 calc R U
C37 C 0.38821(14) 0.78920(9) 0.90276(12) 0.0291(4) Uani 1 1 d . .
H37A H 0.4069 0.8317 0.9513 0.035 Uiso 1 1 calc R U
H37B H 0.3724 0.7450 0.9419 0.035 Uiso 1 1 calc R U
C38 C 0.30971(14) 0.87784(9) 0.75941(13) 0.0284(4) Uani 1 1 d . .
H38A H 0.3282 0.9206 0.8075 0.034 Uiso 1 1 calc R U
H38B H 0.2431 0.8914 0.7053 0.034 Uiso 1 1 calc R U
O1 O 0.37211(9) 0.29186(6) 0.39965(9) 0.0302(3) Uani 1 1 d . .
O2 O 0.00151(9) 0.46058(6) 0.35475(9) 0.0284(3) Uani 1 1 d . .

loop_
_atom_site_aniso_label
_atom_site_aniso_U_11
_atom_site_aniso_U_22
_atom_site_aniso_U_33
_atom_site_aniso_U_23
_atom_site_aniso_U_13
_atom_site_aniso_U_12
C1 0.0229(8) 0.0222(8) 0.0176(8) 0.0053(6) 0.0012(6) -0.0048(6)
C2 0.0197(8) 0.0221(8) 0.0209(8) 0.0059(6) 0.0018(6) 0.0000(6)
C3 0.0204(8) 0.0189(7) 0.0168(7) 0.0048(6) 0.0026(6) -0.0013(6)
C4 0.0200(8) 0.0202(8) 0.0215(8) 0.0041(6) 0.0039(6) 0.0006(6)
C5 0.0209(8) 0.0183(7) 0.0179(7) 0.0026(6) 0.0024(6) -0.0014(6)
C6 0.0263(8) 0.0215(8) 0.0251(8) 0.0013(7) 0.0053(7) 0.0013(6)
C7 0.0380(10) 0.0190(8) 0.0203(8) -0.0027(6) 0.0051(7) -0.0040(7)
C8 0.0260(8) 0.0248(8) 0.0216(8) 0.0006(7) -0.0007(7) -0.0062(7)
C9 0.0195(8) 0.0238(8) 0.0212(8) 0.0019(6) 0.0018(6) -0.0012(6)
C10 0.0204(8) 0.0195(7) 0.0183(8) 0.0024(6) 0.0033(6) -0.0029(6)
C11 0.0197(8) 0.0205(7) 0.0173(8) 0.0031(6) 0.0034(6) -0.0006(6)
C12 0.0191(8) 0.0196(7) 0.0151(7) 0.0038(6) 0.0032(6) -0.0019(6)
C13 0.0214(8) 0.0206(8) 0.0195(8) 0.0022(6) 0.0051(6) 0.0000(6)
C14 0.0243(8) 0.0213(8) 0.0174(8) 0.0027(6) 0.0039(6) -0.0044(6)
C15 0.0223(8) 0.0257(8) 0.0233(8) 0.0037(7) -0.0006(7) -0.0047(7)
C16 0.0199(8) 0.0209(8) 0.0211(8) 0.0016(6) 0.0019(6) -0.0028(6)
C17 0.0180(7) 0.0183(7) 0.0171(7) 0.0018(6) 0.0020(6) -0.0016(6)
C18 0.0216(8) 0.0232(8) 0.0192(8) 0.0026(6) 0.0042(6) -0.0003(6)
C19 0.0154(7) 0.0300(9) 0.0243(8) 0.0054(7) 0.0040(6) -0.0001(6)
C20 0.0217(8) 0.0275(8) 0.0220(8) 0.0034(7) -0.0025(6) -0.0074(6)
C21 0.0242(8) 0.0220(8) 0.0193(8) -0.0029(6) 0.0011(6) -0.0021(6)
C22 0.0183(7) 0.0219(8) 0.0193(8) 0.0015(6) 0.0025(6) 0.0006(6)
C23 0.0213(8) 0.0203(8) 0.0203(8) 0.0019(6) 0.0024(6) -0.0024(6)
C24 0.0212(8) 0.0233(8) 0.0207(8) 0.0069(6) 0.0002(6) -0.0003(6)
C25 0.0191(8) 0.0302(8) 0.0170(8) 0.0024(6) 0.0000(6) -0.0041(6)
C26 0.0196(8) 0.0285(9) 0.0257(9) 0.0035(7) 0.0008(7) 0.0038(7)
C27 0.0272(8) 0.0273(8) 0.0200(8) -0.0019(7) 0.0047(7) -0.0061(7)
C28 0.0243(8) 0.0235(8) 0.0189(8) 0.0006(6) 0.0033(6) 0.0005(6)
C29 0.0230(8) 0.0202(8) 0.0195(8) 0.0009(6) 0.0049(6) 0.0003(6)
C30 0.0249(8) 0.0194(8) 0.0230(8) 0.0003(6) 0.0021(7) 0.0008(6)
C31 0.0289(9) 0.0232(8) 0.0224(8) -0.0012(7) -0.0020(7) 0.0003(7)
C32 0.0265(9) 0.0224(8) 0.0327(9) -0.0047(7) 0.0040(7) -0.0035(7)
C33 0.0308(9) 0.0176(8) 0.0272(9) 0.0022(7) 0.0079(7) 0.0007(6)
C34 0.0238(8) 0.0226(8) 0.0222(8) 0.0032(6) 0.0059(6) 0.0037(6)
C35 0.0241(8) 0.0261(8) 0.0231(8) -0.0008(7) 0.0058(7) -0.0010(7)
C36 0.0307(9) 0.0269(9) 0.0263(9) -0.0046(7) 0.0132(7) 0.0022(7)
C37 0.0406(10) 0.0257(8) 0.0206(8) -0.0054(7) 0.0062(7) -0.0037(7)
C38 0.0316(9) 0.0248(8) 0.0289(9) -0.0027(7) 0.0068(7) 0.0059(7)
O1 0.0255(6) 0.0302(6) 0.0318(6) -0.0016(5) 0.0002(5) 0.0082(5)
O2 0.0195(6) 0.0325(6) 0.0312(6) -0.0054(5) 0.0017(5) 0.0046(5)

loop_
_atom_type_symbol
_atom_type_description
_atom_type_scat_dispersion_real
_atom_type_scat_dispersion_imag
_atom_type_scat_source
C C 0.0033 0.0016 'International Tables Vol C Tables 4.2.6.8 and 6.1.1.4'
H H 0.0000 0.0000 'International Tables Vol C Tables 4.2.6.8 and 6.1.1.4'
O O 0.0106 0.0060 'International Tables Vol C Tables 4.2.6.8 and 6.1.1.4'

loop_
_geom_angle_atom_site_label_1
_geom_angle_atom_site_label_2
_geom_angle_atom_site_label_3
_geom_angle
C2 C1 C14 119.04(14)
C2 C1 C15 117.81(14)
C14 C1 C15 123.12(14)
C1 C2 C3 122.04(14)
C1 C2 H2 119.0
C3 C2 H2 119.0
C2 C3 C12 119.15(14)
C2 C3 C4 119.37(13)
C12 C3 C4 121.48(13)
O1 C4 C3 121.26(14)
O1 C4 C5 121.04(14)
C3 C4 C5 117.70(13)
C6 C5 C10 119.80(14)
C6 C5 C4 119.38(14)
C10 C5 C4 120.82(13)
C7 C6 C5 120.32(15)
C7 C6 H6 119.8
C5 C6 H6 119.8
C6 C7 C8 120.18(15)
C6 C7 H7 119.9
C8 C7 H7 119.9
C9 C8 C7 119.90(14)
C9 C8 H8 120.0
C7 C8 H8 120.0
C8 C9 C10 120.50(14)
C8 C9 H9 119.8
C10 C9 H9 119.8
C9 C10 C5 119.26(14)
C9 C10 C11 119.52(13)
C5 C10 C11 121.20(13)
O2 C11 C12 121.49(14)
O2 C11 C10 120.95(13)
C12 C11 C10 117.55(13)
C13 C12 C3 119.13(13)
C13 C12 C11 120.16(13)
C3 C12 C11 120.70(13)
C12 C13 C14 121.77(14)
C12 C13 H13 119.1
C14 C13 H13 119.1
C13 C14 C1 118.81(14)
C13 C14 C27 119.87(14)
C1 C14 C27 121.32(14)
C1 C15 C16 112.10(12)
C1 C15 H15A 109.2
C16 C15 H15A 109.2
C1 C15 H15B 109.2
C16 C15 H15B 109.2
H15A C15 H15B 107.9
C15 C16 C17 115.09(12)
C15 C16 H16A 108.5
C17 C16 H16A 108.5
C15 C16 H16B 108.5
C17 C16 H16B 108.5
H16A C16 H16B 107.5
C16 C17 C22 111.13(12)
C16 C17 C23 108.87(12)
C22 C17 C23 108.26(12)
C16 C17 C18 112.00(12)
C22 C17 C18 108.08(12)
C23 C17 C18 108.40(12)
C19 C18 C17 110.75(12)
C19 C18 H18A 109.5
C17 C18 H18A 109.5
C19 C18 H18B 109.5
C17 C18 H18B 109.5
H18A C18 H18B 108.1
C20 C19 C26 109.04(13)
C20 C19 C18 109.49(12)
C26 C19 C18 109.15(12)
C20 C19 H19 109.7
C26 C19 H19 109.7
C18 C19 H19 109.7
C19 C20 C21 109.96(12)
C19 C20 H20A 109.7
C21 C20 H20A 109.7
C19 C20 H20B 109.7
C21 C20 H20B 109.7
H20A C20 H20B 108.2
C20 C21 C25 109.38(13)
C20 C21 C22 108.93(12)
C25 C21 C22 109.71(12)
C20 C21 H21 109.6
C25 C21 H21 109.6
C22 C21 H21 109.6
C21 C22 C17 110.85(12)
C21 C22 H22A 109.5
C17 C22 H22A 109.5
C21 C22 H22B 109.5
C17 C22 H22B 109.5
H22A C22 H22B 108.1
C24 C23 C17 111.07(12)
C24 C23 H23A 109.4
C17 C23 H23A 109.4
C24 C23 H23B 109.4
C17 C23 H23B 109.4
H23A C23 H23B 108.0
C25 C24 C23 109.17(12)
C25 C24 C26 109.65(13)
C23 C24 C26 109.24(13)
C25 C24 H24 109.6
C23 C24 H24 109.6
C26 C24 H24 109.6
C24 C25 C21 109.54(12)
C24 C25 H25A 109.8
C21 C25 H25A 109.8
C24 C25 H25B 109.8
C21 C25 H25B 109.8
H25A C25 H25B 108.2
C19 C26 C24 109.72(12)
C19 C26 H26A 109.7
C24 C26 H26A 109.7
C19 C26 H26B 109.7
C24 C26 H26B 109.7
H26A C26 H26B 108.2
C14 C27 C28 111.96(13)
C14 C27 H27A 109.2
C28 C27 H27A 109.2
C14 C27 H27B 109.2
C28 C27 H27B 109.2
H27A C27 H27B 107.9
C29 C28 C27 116.26(13)
C29 C28 H28A 108.2
C27 C28 H28A 108.2
C29 C28 H28B 108.2
C27 C28 H28B 108.2
H28A C28 H28B 107.4
C35 C29 C34 108.83(12)
C35 C29 C28 112.22(13)
C34 C29 C28 108.47(12)
C35 C29 C30 108.19(12)
C34 C29 C30 108.04(12)
C28 C29 C30 110.98(12)
C31 C30 C29 110.79(12)
C31 C30 H30A 109.5
C29 C30 H30A 109.5
C31 C30 H30B 109.5
C29 C30 H30B 109.5
H30A C30 H30B 108.1
C37 C31 C32 109.17(13)
C37 C31 C30 109.13(13)
C32 C31 C30 109.45(13)
C37 C31 H31 109.7
C32 C31 H31 109.7
C30 C31 H31 109.7
C33 C32 C31 109.73(13)
C33 C32 H32A 109.7
C31 C32 H32A 109.7
C33 C32 H32B 109.7
C31 C32 H32B 109.7
H32A C32 H32B 108.2
C32 C33 C34 109.43(13)
C32 C33 C38 109.37(13)
C34 C33 C38 109.56(13)
C32 C33 H33 109.5
C34 C33 H33 109.5
C38 C33 H33 109.5
C33 C34 C29 110.85(12)
C33 C34 H34A 109.5
C29 C34 H34A 109.5
C33 C34 H34B 109.5
C29 C34 H34B 109.5
H34A C34 H34B 108.1
C36 C35 C29 110.74(13)
C36 C35 H35A 109.5
C29 C35 H35A 109.5
C36 C35 H35B 109.5
C29 C35 H35B 109.5
H35A C35 H35B 108.1
C38 C36 C35 109.73(13)
C38 C36 C37 108.98(14)
C35 C36 C37 109.46(13)
C38 C36 H36 109.6
C35 C36 H36 109.6
C37 C36 H36 109.6
C31 C37 C36 109.46(13)
C31 C37 H37A 109.8
C36 C37 H37A 109.8
C31 C37 H37B 109.8
C36 C37 H37B 109.8
H37A C37 H37B 108.2
C36 C38 C33 109.50(13)
C36 C38 H38A 109.8
C33 C38 H38A 109.8
C36 C38 H38B 109.8
C33 C38 H38B 109.8
H38A C38 H38B 108.2

loop_
_geom_bond_atom_site_label_1
_geom_bond_atom_site_label_2
_geom_bond_distance
C1 C2 1.387(2)
C1 C14 1.412(2)
C1 C15 1.515(2)
C2 C3 1.390(2)
C2 H2 0.9500
C3 C12 1.403(2)
C3 C4 1.480(2)
C4 O1 1.2234(18)
C4 C5 1.486(2)
C5 C6 1.398(2)
C5 C10 1.401(2)
C6 C7 1.379(2)
C6 H6 0.9500
C7 C8 1.391(2)
C7 H7 0.9500
C8 C9 1.389(2)
C8 H8 0.9500
C9 C10 1.394(2)
C9 H9 0.9500
C10 C11 1.492(2)
C11 O2 1.2216(18)
C11 C12 1.489(2)
C12 C13 1.393(2)
C13 C14 1.396(2)
C13 H13 0.9500
C14 C27 1.510(2)
C15 C16 1.531(2)
C15 H15A 0.9900
C15 H15B 0.9900
C16 C17 1.535(2)
C16 H16A 0.9900
C16 H16B 0.9900
C17 C22 1.537(2)
C17 C23 1.539(2)
C17 C18 1.544(2)
C18 C19 1.536(2)
C18 H18A 0.9900
C18 H18B 0.9900
C19 C20 1.530(2)
C19 C26 1.535(2)
C19 H19 1.0000
C20 C21 1.532(2)
C20 H20A 0.9900
C20 H20B 0.9900
C21 C25 1.534(2)
C21 C22 1.535(2)
C21 H21 1.0000
C22 H22A 0.9900
C22 H22B 0.9900
C23 C24 1.534(2)
C23 H23A 0.9900
C23 H23B 0.9900
C24 C25 1.525(2)
C24 C26 1.537(2)
C24 H24 1.0000
C25 H25A 0.9900
C25 H25B 0.9900
C26 H26A 0.9900
C26 H26B 0.9900
C27 C28 1.540(2)
C27 H27A 0.9900
C27 H27B 0.9900
C28 C29 1.538(2)
C28 H28A 0.9900
C28 H28B 0.9900
C29 C35 1.536(2)
C29 C34 1.538(2)
C29 C30 1.542(2)
C30 C31 1.539(2)
C30 H30A 0.9900
C30 H30B 0.9900
C31 C37 1.534(2)
C31 C32 1.536(2)
C31 H31 1.0000
C32 C33 1.523(2)
C32 H32A 0.9900
C32 H32B 0.9900
C33 C34 1.532(2)
C33 C38 1.537(2)
C33 H33 1.0000
C34 H34A 0.9900
C34 H34B 0.9900
C35 C36 1.534(2)
C35 H35A 0.9900
C35 H35B 0.9900
C36 C38 1.530(2)
C36 C37 1.542(2)
C36 H36 1.0000
C37 H37A 0.9900
C37 H37B 0.9900
C38 H38A 0.9900
C38 H38B 0.9900
